data_1576717
loop_
_publ_author_name
'Cowie, Bradley E.'
'Phanopoulos, Andreas'
'Shaffer, Milo S. P.'
'Williams, Charlotte K.'

_publ_section_title
;
 Structural and reactivity investigations using organo-copper(i) and
 zinc(ii) complexes with hydrogen and carbon dioxide.
;
_journal_issue 1
_journal_name_full 'Chemical science'
_journal_page_first 564
_journal_page_last 578
_journal_paper_doi 10.1039/d5sc05666g
_journal_volume 17
_journal_year 2026
_chemical_formula_moiety 'C76 H42 Cu2 F20 O4 P4 Zn2, 2(C6 H6)'
_chemical_formula_sum 'C88 H54 Cu2 F20 O4 P4 Zn2'
_chemical_formula_weight 1937.01
_chemical_name_common 021bec22
_chemical_name_systematic '[Cu2(dppm'')2{Zn(C6F5)2}2]'
_chemical_properties_physical Air-sensitive,Moisture-sensitive
_space_group_crystal_system triclinic
_space_group_IT_number 2
_space_group_name_Hall '-P 1'
_space_group_name_H-M_alt 'P -1'
_atom_sites_solution_hydrogens geom
_atom_sites_solution_primary dual
_audit_creation_date 2023-02-01
_audit_creation_method
;
Olex2 1.5
(compiled 2022.04.07 svn.rca3783a0 for OlexSys, GUI svn.r6498)
;
_audit_update_record
;
2023-06-12 deposited with the CCDC.	2025-11-04 downloaded from the CCDC.
;
_cell_angle_alpha 82.473(2)
_cell_angle_beta 66.962(2)
_cell_angle_gamma 64.233(2)
_cell_formula_units_Z 1
_cell_length_a 12.6129(3)
_cell_length_b 13.1510(4)
_cell_length_c 14.4377(4)
_cell_measurement_reflns_used 16415
_cell_measurement_temperature 150.01(17)
_cell_measurement_theta_max 76.1570
_cell_measurement_theta_min 3.6990
_cell_volume 1982.48(11)
_computing_cell_refinement 'CrysAlisPro 1.171.41.117a (Rigaku OD, 2021)'
_computing_data_collection 'CrysAlisPro 1.171.41.117a (Rigaku OD, 2021)'
_computing_data_reduction 'CrysAlisPro 1.171.41.117a (Rigaku OD, 2021)'
_computing_molecular_graphics 'Olex2 1.5 (Dolomanov et al., 2009)'
_computing_publication_material 'Olex2 1.5 (Dolomanov et al., 2009)'
_computing_structure_refinement 'SHELXL 2018/3 (Sheldrick, 2015)'
_computing_structure_solution 'SHELXT 2018/2 (Sheldrick, 2018)'
_diffrn_ambient_environment N~2~
_diffrn_ambient_temperature 150.01(17)
_diffrn_detector 'CCD plate'
_diffrn_detector_area_resol_mean 10.4102
_diffrn_detector_type Atlas
_diffrn_measured_fraction_theta_full 1.000
_diffrn_measured_fraction_theta_max 0.988
_diffrn_measurement_details
;
List of Runs (angles in degrees, time in seconds):

  # Type    Start    End  Width  t~exp~   \w     \q     \k     \f   Frames
#--------------------------------------------------------------------------
  1  \w   -113.00 -15.00   1.00    1.00    --  -42.66 -70.00  24.00   98
  2  \w      1.00  35.00   1.00    1.00    --  -42.66  19.00  90.00   34
  3  \w      1.00  36.00   1.00    1.00    --  -42.66  19.00-180.00   35
  4  \w     -4.00  30.00   1.00    1.00    --  -42.66  19.00 -60.00   34
  5  \w    -44.00   8.00   1.00    1.00    --  -42.66  57.00-120.00   52
  6  \w     -5.00  35.00   1.00    1.00    --  -42.66  19.00 150.00   40
  7  \w     75.00 127.00   1.00    1.00    --   42.66-178.00  90.00   52
  8  \w     73.00 119.00   1.00    1.00    --   42.66-178.00-120.00   46
  9  \w     40.00  70.00   1.00    4.00    --  111.00 -45.00-120.00   30
 10  \w     47.00 111.00   1.00    4.00    --  111.00-125.00 -60.00   64
 11  \w     45.00  72.00   1.00    4.00    --  111.00 -45.00 -30.00   27
 12  \w     45.00  94.00   1.00    4.00    --  111.00-125.00  90.00   49
 13  \w     44.00 100.00   1.00    4.00    --  111.00 -95.00 -30.00   56
 14  \w    107.00 159.00   1.00    4.00    --  111.00  77.00 -90.00   52
 15  \w     49.00  74.00   1.00    4.00    --  111.00 -61.00  90.00   25
 16  \w     42.00  71.00   1.00    4.00    --  111.00 -45.00-150.00   29
 17  \w     64.00  89.00   1.00    4.00    --  111.00 -61.00-180.00   25
 18  \w     40.00  66.00   1.00    4.00    --  111.00 -45.00 -60.00   26
 19  \w     88.00 171.00   1.00    4.00    --  111.00  45.00 -30.00   83
 20  \w     63.00  88.00   1.00    4.00    --  111.00 -61.00 -60.00   25
 21  \w     45.00  71.00   1.00    4.00    --  111.00-125.00 150.00   26
 22  \w     86.00 112.00   1.00    4.00    --  111.00-125.00 150.00   26
 23  \w     98.00 149.00   1.00    4.00    --  111.00  30.00  30.00   51
 24  \w     58.00  85.00   1.00    4.00    --  111.00 -61.00  30.00   27
 25  \w    106.00 139.00   1.00    4.00    --  111.00 125.00 -90.00   33
 26  \w    143.00 178.00   1.00    4.00    --  111.00 125.00 -90.00   35
 27  \w     99.00 132.00   1.00    4.00    --  111.00 125.00  60.00   33
 28  \w     42.00  75.00   1.00    4.00    --  111.00-125.00 120.00   33
 29  \w     85.00 112.00   1.00    4.00    --  111.00-125.00 120.00   27
 30  \w    117.00 143.00   1.00    4.00    --  111.00  30.00-150.00   26
 31  \w     73.00 112.00   1.00    4.00    --  111.00-125.00  60.00   39
 32  \w    148.00 178.00   1.00    4.00    --  111.00  30.00-150.00   30
 33  \w     40.00  67.00   1.00    4.00    --  111.00 -45.00 150.00   27
 34  \w     65.00  90.00   1.00    4.00    --  111.00 -61.00 150.00   25
 35  \w     39.00 112.00   1.00    4.00    --  111.00-125.00-150.00   73
 36  \w     90.00 175.00   1.00    4.00    --  111.00  45.00-120.00   85
 37  \w     42.00  68.00   1.00    4.00    --  111.00 -45.00  60.00   26
 38  \w     86.00 112.00   1.00    4.00    --  111.00-125.00 -90.00   26
 39  \w     38.00 108.00   1.00    4.00    --  111.00-104.00 -55.10   70
 40  \w      3.00   4.00   1.00    1.00    --   38.00  89.00-130.76    1
;
_diffrn_measurement_device 'four-circle diffractometer'
_diffrn_measurement_device_type 'SuperNova, Dual, Cu at home/near, Atlas'
_diffrn_measurement_method '\w scans'
_diffrn_orient_matrix_type 'CrysAlisPro convention (1999,Acta A55,543-557)'
_diffrn_orient_matrix_UB_11 -0.0617748000
_diffrn_orient_matrix_UB_12 0.1299632000
_diffrn_orient_matrix_UB_13 -0.0011188000
_diffrn_orient_matrix_UB_21 0.0298776000
_diffrn_orient_matrix_UB_22 0.0080499000
_diffrn_orient_matrix_UB_23 0.0918263000
_diffrn_orient_matrix_UB_31 0.1291808000
_diffrn_orient_matrix_UB_32 -0.0016902000
_diffrn_orient_matrix_UB_33 -0.0710037000
_diffrn_radiation_monochromator mirror
_diffrn_radiation_probe x-ray
_diffrn_radiation_type 'Cu K\a'
_diffrn_radiation_wavelength 1.54184
_diffrn_reflns_av_R_equivalents 0.0226
_diffrn_reflns_av_unetI/netI 0.0224
_diffrn_reflns_Laue_measured_fraction_full 1.000
_diffrn_reflns_Laue_measured_fraction_max 0.988
_diffrn_reflns_limit_h_max 15
_diffrn_reflns_limit_h_min -11
_diffrn_reflns_limit_k_max 16
_diffrn_reflns_limit_k_min -16
_diffrn_reflns_limit_l_max 18
_diffrn_reflns_limit_l_min -18
_diffrn_reflns_number 20261
_diffrn_reflns_point_group_measured_fraction_full 1.000
_diffrn_reflns_point_group_measured_fraction_max 0.988
_diffrn_reflns_theta_full 67.684
_diffrn_reflns_theta_max 76.175
_diffrn_reflns_theta_min 3.330
_diffrn_source 'micro-focus sealed X-ray tube'
_diffrn_source_type 'SuperNova (Cu) X-ray Source'
_exptl_absorpt_coefficient_mu 2.934
_exptl_absorpt_correction_T_max 1.00000
_exptl_absorpt_correction_T_min 0.87306
_exptl_absorpt_correction_type multi-scan
_exptl_absorpt_process_details
;
CrysAlisPro 1.171.41.117a (Rigaku Oxford Diffraction, 2021)
Empirical absorption correction using spherical harmonics,
implemented in SCALE3 ABSPACK scaling algorithm.
;
_exptl_crystal_colour colourless
_exptl_crystal_density_diffrn 1.622
_exptl_crystal_description block
_exptl_crystal_F_000 972
_exptl_crystal_recrystallization_method 'Re-crystallisation from solvent: Benzene (slow evaporation)'
_exptl_crystal_size_max 0.272
_exptl_crystal_size_mid 0.248
_exptl_crystal_size_min 0.166
_refine_diff_density_max 0.321
_refine_diff_density_min -0.572
_refine_diff_density_rms 0.067
_refine_ls_extinction_method none
_refine_ls_goodness_of_fit_ref 0.930
_refine_ls_hydrogen_treatment constr
_refine_ls_matrix_type full
_refine_ls_number_parameters 541
_refine_ls_number_reflns 8192
_refine_ls_number_restraints 0
_refine_ls_restrained_S_all 0.930
_refine_ls_R_factor_all 0.0288
_refine_ls_R_factor_gt 0.0275
_refine_ls_shift/su_max 0.002
_refine_ls_shift/su_mean 0.000
_refine_ls_structure_factor_coef Fsqd
_refine_ls_weighting_details 'w=1/[\s^2^(Fo^2^)+(0.1000P)^2^] where P=(Fo^2^+2Fc^2^)/3'
_refine_ls_weighting_scheme calc
_refine_ls_wR_factor_gt 0.1015
_refine_ls_wR_factor_ref 0.1046
_reflns_Friedel_coverage 0.000
_reflns_number_gt 7829
_reflns_number_total 8192
_reflns_threshold_expression 'I > 2\s(I)'
_cod_data_source_file d5sc05666g2.cif
_cod_data_source_block compound5
_cod_original_cell_volume 1982.48(10)
_cod_database_code 1576717
_shelx_shelxl_version_number 2018/3
_chemical_oxdiff_formula 'C25 H25 Cu2 P4 O2 Zn2'
_shelx_space_group_comment
;
The symmetry employed for this shelxl refinement is uniquely defined
by the following loop, which should always be used as a source of
symmetry information in preference to the above space-group names.
They are only intended as comments.
;
_olex2_refinement_description
;
1. Fixed Uiso
 At 1.2 times of:
  All C(H) groups
2.a Ternary CH refined with riding coordinates:
 C1(H1)
2.b Aromatic/amide H refined with riding coordinates:
 C10(H10), C14(H14), C26(H26), C20(H20), C4(H4), C22(H22), C11(H11), C19(H19),
 C25(H25), C24(H24), C23(H23), C16(H16), C18(H18), C13(H13), C12(H12), C17(H17),
  C8(H8), C5(H5), C6(H6), C104(H104), C105(H105), C100(H100), C7(H7),
 C103(H103), C101(H101), C102(H102)
;
_ins_header
;
TITL 021bec22 in P1 
REM P1 (#1 in standard setting)
CELL 1.54184  12.612878  13.151028  14.437672  82.4733  66.9623  64.2326
ZERR    2.00   0.000302   0.000354   0.000428   0.0024   0.0025   0.0025
LATT -1
SFAC C H O P Cu Zn
UNIT 50.00 50.00 4.00 8.00 4.00 4.00
REM  CrysAlisPro recorded range (K): Min=149.9; max=150.1; aver:150.0
TEMP -123
TREF
HKLF 4
END
;
_olex2_submission_special_instructions 'No special instructions were received'
_oxdiff_exptl_absorpt_empirical_details
;
Empirical correction (ABSPACK) includes:
- Absorption correction using spherical harmonics
- Frame scaling
;
_oxdiff_exptl_absorpt_empirical_full_max 1.193
_oxdiff_exptl_absorpt_empirical_full_min 0.878

loop_
_space_group_symop_operation_xyz
'x, y, z'
'-x, -y, -z'

loop_
_atom_site_label
_atom_site_type_symbol
_atom_site_fract_x
_atom_site_fract_y
_atom_site_fract_z
_atom_site_U_iso_or_equiv
_atom_site_adp_type
_atom_site_occupancy
_atom_site_site_symmetry_order
_atom_site_calc_flag
_atom_site_refinement_flags_posn
_atom_site_refinement_flags_adp
_atom_site_refinement_flags_occupancy
_atom_site_disorder_assembly
_atom_site_disorder_group
Zn1 Zn 0.70284(2) 0.51994(2) 0.76274(2) 0.02538(8) Uani 1 1 d . . . . .
Cu1 Cu 0.49290(2) 0.60071(2) 0.51764(2) 0.01924(8) Uani 1 1 d . . . . .
P1 P 0.69401(3) 0.54877(3) 0.40097(2) 0.01703(9) Uani 1 1 d . . . . .
P2 P 0.70710(3) 0.31638(2) 0.46670(2) 0.01698(9) Uani 1 1 d . . . . .
O1 O 0.58728(8) 0.53215(8) 0.61627(6) 0.02233(18) Uani 1 1 d . . . . .
F10 F 0.44546(9) 0.72909(9) 0.77791(8) 0.0407(2) Uani 1 1 d . . . . .
O2 O 0.77833(9) 0.44114(8) 0.62609(7) 0.02577(19) Uani 1 1 d . . . . .
F6 F 0.87828(9) 0.64730(9) 0.68681(9) 0.0411(2) Uani 1 1 d . . . . .
F3 F 0.80409(11) 0.11010(9) 1.02388(8) 0.0427(2) Uani 1 1 d . . . . .
F1 F 0.51530(9) 0.41839(10) 0.91680(8) 0.0449(2) Uani 1 1 d . . . . .
F5 F 0.94272(10) 0.36201(10) 0.80633(8) 0.0453(2) Uani 1 1 d . . . . .
F4 F 0.99287(10) 0.17356(10) 0.91230(9) 0.0452(2) Uani 1 1 d . . . . .
F7 F 0.83239(11) 0.86055(10) 0.62847(10) 0.0498(3) Uani 1 1 d . . . . .
F2 F 0.56633(11) 0.23144(11) 1.02522(8) 0.0483(3) Uani 1 1 d . . . . .
F9 F 0.40140(11) 0.94046(10) 0.71637(11) 0.0525(3) Uani 1 1 d . . . . .
F8 F 0.59335(14) 1.00736(10) 0.64108(12) 0.0580(3) Uani 1 1 d . . . . .
C3 C 0.75557(12) 0.64748(11) 0.41004(9) 0.0214(2) Uani 1 1 d . . . . .
C15 C 0.81922(11) 0.22647(11) 0.35398(9) 0.0203(2) Uani 1 1 d . . . . .
C9 C 0.76876(11) 0.49901(11) 0.27022(9) 0.0200(2) Uani 1 1 d . . . . .
C2 C 0.70521(12) 0.46939(11) 0.57954(9) 0.0196(2) Uani 1 1 d . . . . .
C1 C 0.76411(11) 0.42474(10) 0.46973(9) 0.0183(2) Uani 1 1 d . . . . .
H1 H 0.858911 0.393285 0.442553 0.022 Uiso 1 1 calc R U . . .
C10 C 0.89281(12) 0.48665(12) 0.21242(9) 0.0234(2) Uani 1 1 d . . . . .
H10 H 0.935524 0.511266 0.239761 0.028 Uiso 1 1 calc R U . . .
C14 C 0.70461(12) 0.46590(12) 0.22904(10) 0.0243(2) Uani 1 1 d . . . . .
H14 H 0.619767 0.475887 0.267485 0.029 Uiso 1 1 calc R U . . .
C26 C 0.63162(12) 0.24506(12) 0.66163(10) 0.0260(3) Uani 1 1 d . . . . .
H26 H 0.548591 0.297327 0.666621 0.031 Uiso 1 1 calc R U . . .
C21 C 0.73478(12) 0.23013(11) 0.57128(9) 0.0204(2) Uani 1 1 d . . . . .
C27 C 0.72721(14) 0.39716(13) 0.85720(10) 0.0282(3) Uani 1 1 d . . . . .
C20 C 0.93654(12) 0.22700(12) 0.29463(10) 0.0251(3) Uani 1 1 d . . . . .
H20 H 0.965471 0.272709 0.315038 0.030 Uiso 1 1 calc R U . . .
C4 C 0.86963(12) 0.61667(12) 0.42308(11) 0.0269(3) Uani 1 1 d . . . . .
H4 H 0.919538 0.539566 0.430059 0.032 Uiso 1 1 calc R U . . .
C22 C 0.85690(13) 0.15299(12) 0.56424(10) 0.0270(3) Uani 1 1 d . . . . .
H22 H 0.927492 0.142502 0.503007 0.032 Uiso 1 1 calc R U . . .
C33 C 0.66348(14) 0.68050(12) 0.73593(10) 0.0269(3) Uani 1 1 d . . . . .
C11 C 0.95318(13) 0.43860(13) 0.11552(10) 0.0295(3) Uani 1 1 d . . . . .
H11 H 1.037819 0.429042 0.076826 0.035 Uiso 1 1 calc R U . . .
C19 C 1.01151(13) 0.16063(13) 0.20544(11) 0.0307(3) Uani 1 1 d . . . . .
H19 H 1.090677 0.162462 0.164470 0.037 Uiso 1 1 calc R U . . .
C25 C 0.65010(14) 0.18355(13) 0.74442(10) 0.0306(3) Uani 1 1 d . . . . .
H25 H 0.579907 0.194070 0.805956 0.037 Uiso 1 1 calc R U . . .
C32 C 0.84619(14) 0.33156(14) 0.85942(10) 0.0300(3) Uani 1 1 d . . . . .
C24 C 0.77152(15) 0.10675(13) 0.73674(11) 0.0325(3) Uani 1 1 d . . . . .
H24 H 0.784153 0.064284 0.793015 0.039 Uiso 1 1 calc R U . . .
C38 C 0.54417(14) 0.75852(13) 0.74214(11) 0.0298(3) Uani 1 1 d . . . . .
C23 C 0.87451(14) 0.09178(13) 0.64717(12) 0.0318(3) Uani 1 1 d . . . . .
H23 H 0.957374 0.039461 0.642567 0.038 Uiso 1 1 calc R U . . .
C16 C 0.77925(13) 0.15656(13) 0.32425(11) 0.0302(3) Uani 1 1 d . . . . .
H16 H 0.699393 0.155538 0.364201 0.036 Uiso 1 1 calc R U . . .
C18 C 0.97147(14) 0.09213(14) 0.17617(11) 0.0339(3) Uani 1 1 d . . . . .
H18 H 1.022719 0.047518 0.114937 0.041 Uiso 1 1 calc R U . . .
C31 C 0.87532(14) 0.23524(13) 0.91331(11) 0.0307(3) Uani 1 1 d . . . . .
C13 C 0.76573(15) 0.41806(14) 0.13114(11) 0.0307(3) Uani 1 1 d . . . . .
H13 H 0.722766 0.394852 0.102890 0.037 Uiso 1 1 calc R U . . .
C12 C 0.88997(15) 0.40434(14) 0.07482(10) 0.0322(3) Uani 1 1 d . . . . .
H12 H 0.931629 0.371412 0.008281 0.039 Uiso 1 1 calc R U . . .
C30 C 0.77950(15) 0.20272(13) 0.97045(11) 0.0300(3) Uani 1 1 d . . . . .
C28 C 0.63521(14) 0.36048(14) 0.91499(11) 0.0298(3) Uani 1 1 d . . . . .
C29 C 0.65796(15) 0.26577(14) 0.97154(11) 0.0313(3) Uani 1 1 d . . . . .
C17 C 0.85658(16) 0.08849(15) 0.23610(13) 0.0369(3) Uani 1 1 d . . . . .
H17 H 0.830463 0.039453 0.217031 0.044 Uiso 1 1 calc R U . . .
C34 C 0.75682(14) 0.71926(13) 0.69758(12) 0.0300(3) Uani 1 1 d . . . . .
C37 C 0.51934(16) 0.86782(14) 0.71126(14) 0.0365(3) Uani 1 1 d . . . . .
C35 C 0.73696(16) 0.82782(14) 0.66658(13) 0.0350(3) Uani 1 1 d . . . . .
C8 C 0.68207(16) 0.76115(14) 0.40245(14) 0.0371(3) Uani 1 1 d . . . . .
H8 H 0.603322 0.783055 0.395406 0.045 Uiso 1 1 calc R U . . .
C5 C 0.91014(15) 0.69871(15) 0.42586(12) 0.0347(3) Uani 1 1 d . . . . .
H5 H 0.987907 0.677524 0.434361 0.042 Uiso 1 1 calc R U . . .
C36 C 0.61605(18) 0.90276(14) 0.67313(14) 0.0386(3) Uani 1 1 d . . . . .
C6 C 0.83735(19) 0.81114(16) 0.41627(15) 0.0426(4) Uani 1 1 d . . . . .
H6 H 0.865863 0.866841 0.417344 0.051 Uiso 1 1 calc R U . . .
C104 C 0.34858(17) 0.1544(2) 1.04295(16) 0.0527(5) Uani 1 1 d . . . . .
H104 H 0.376655 0.140819 1.097441 0.063 Uiso 1 1 calc R U . . .
C105 C 0.31928(17) 0.25779(18) 1.00142(17) 0.0495(5) Uani 1 1 d . . . . .
H105 H 0.327110 0.316127 1.026938 0.059 Uiso 1 1 calc R U . . .
C100 C 0.27848(18) 0.27731(18) 0.92274(18) 0.0528(5) Uani 1 1 d . . . . .
H100 H 0.258486 0.348993 0.893533 0.063 Uiso 1 1 calc R U . . .
C7 C 0.7231(2) 0.84287(16) 0.40510(18) 0.0506(5) Uani 1 1 d . . . . .
H7 H 0.672873 0.920236 0.399268 0.061 Uiso 1 1 calc R U . . .
C103 C 0.3373(2) 0.06988(18) 1.00551(19) 0.0603(6) Uani 1 1 d . . . . .
H103 H 0.358677 -0.002326 1.033728 0.072 Uiso 1 1 calc R U . . .
C101 C 0.2667(2) 0.1929(3) 0.88643(17) 0.0675(7) Uani 1 1 d . . . . .
H101 H 0.238349 0.206233 0.832093 0.081 Uiso 1 1 calc R U . . .
C102 C 0.2957(3) 0.0896(2) 0.92847(19) 0.0686(8) Uani 1 1 d . . . . .
H102 H 0.286656 0.031556 0.903683 0.082 Uiso 1 1 calc R U . . .

loop_
_atom_site_aniso_label
_atom_site_aniso_U_11
_atom_site_aniso_U_22
_atom_site_aniso_U_33
_atom_site_aniso_U_23
_atom_site_aniso_U_13
_atom_site_aniso_U_12
Zn1 0.02994(12) 0.02598(12) 0.02287(12) 0.00138(8) -0.01080(8) -0.01331(9)
Cu1 0.01429(11) 0.01875(12) 0.02269(12) -0.00176(8) -0.00549(8) -0.00576(8)
P1 0.01500(14) 0.01917(16) 0.01576(15) 0.00159(11) -0.00500(11) -0.00706(12)
P2 0.01433(14) 0.01688(15) 0.01746(15) -0.00017(11) -0.00480(11) -0.00534(11)
O1 0.0203(4) 0.0263(5) 0.0177(4) -0.0020(3) -0.0047(3) -0.0087(4)
F10 0.0296(4) 0.0459(6) 0.0469(5) -0.0046(4) -0.0110(4) -0.0173(4)
O2 0.0293(4) 0.0247(5) 0.0248(4) 0.0008(4) -0.0161(4) -0.0073(4)
F6 0.0296(4) 0.0340(5) 0.0622(6) 0.0022(4) -0.0224(4) -0.0109(4)
F3 0.0606(6) 0.0341(5) 0.0401(5) 0.0124(4) -0.0239(5) -0.0241(5)
F1 0.0330(5) 0.0543(6) 0.0489(6) 0.0049(5) -0.0198(4) -0.0164(4)
F5 0.0418(5) 0.0583(7) 0.0396(5) 0.0087(5) -0.0061(4) -0.0340(5)
F4 0.0331(5) 0.0434(6) 0.0533(6) -0.0003(5) -0.0174(4) -0.0093(4)
F7 0.0542(6) 0.0470(6) 0.0702(7) 0.0143(5) -0.0311(5) -0.0366(5)
F2 0.0494(6) 0.0671(7) 0.0424(5) 0.0159(5) -0.0143(5) -0.0428(6)
F9 0.0406(5) 0.0370(6) 0.0798(8) -0.0021(5) -0.0356(5) -0.0034(5)
F8 0.0746(8) 0.0287(5) 0.0899(9) 0.0176(5) -0.0524(7) -0.0232(5)
C3 0.0220(5) 0.0234(6) 0.0194(5) 0.0020(4) -0.0070(4) -0.0110(5)
C15 0.0175(5) 0.0194(6) 0.0197(5) -0.0015(4) -0.0067(4) -0.0036(4)
C9 0.0201(5) 0.0214(6) 0.0168(5) 0.0028(4) -0.0055(4) -0.0088(4)
C2 0.0228(5) 0.0188(5) 0.0189(5) 0.0024(4) -0.0086(4) -0.0099(5)
C1 0.0172(5) 0.0191(6) 0.0173(5) 0.0012(4) -0.0063(4) -0.0068(4)
C10 0.0217(6) 0.0276(6) 0.0202(5) 0.0033(5) -0.0065(5) -0.0115(5)
C14 0.0246(6) 0.0288(7) 0.0215(6) 0.0034(5) -0.0081(5) -0.0141(5)
C26 0.0238(6) 0.0252(6) 0.0254(6) 0.0014(5) -0.0073(5) -0.0089(5)
C21 0.0222(5) 0.0170(5) 0.0215(5) 0.0015(4) -0.0080(4) -0.0081(5)
C27 0.0385(7) 0.0297(7) 0.0199(5) 0.0009(5) -0.0099(5) -0.0180(6)
C20 0.0200(5) 0.0241(6) 0.0256(6) -0.0017(5) -0.0051(5) -0.0067(5)
C4 0.0218(6) 0.0274(7) 0.0320(6) -0.0025(5) -0.0097(5) -0.0100(5)
C22 0.0241(6) 0.0246(6) 0.0269(6) 0.0033(5) -0.0090(5) -0.0065(5)
C33 0.0322(7) 0.0238(6) 0.0269(6) -0.0017(5) -0.0133(5) -0.0109(5)
C11 0.0253(6) 0.0358(7) 0.0208(6) 0.0016(5) -0.0013(5) -0.0135(6)
C19 0.0225(6) 0.0285(7) 0.0258(6) -0.0016(5) -0.0015(5) -0.0035(5)
C25 0.0320(7) 0.0312(7) 0.0226(6) 0.0034(5) -0.0057(5) -0.0127(6)
C32 0.0339(7) 0.0350(7) 0.0221(6) 0.0003(5) -0.0046(5) -0.0203(6)
C24 0.0409(8) 0.0291(7) 0.0266(6) 0.0068(5) -0.0163(6) -0.0123(6)
C38 0.0299(6) 0.0310(7) 0.0313(7) -0.0033(5) -0.0129(5) -0.0127(6)
C23 0.0299(6) 0.0258(7) 0.0337(7) 0.0057(5) -0.0155(6) -0.0045(5)
C16 0.0253(6) 0.0327(7) 0.0323(7) -0.0083(6) -0.0072(5) -0.0123(6)
C18 0.0304(7) 0.0323(8) 0.0243(6) -0.0086(5) -0.0073(5) -0.0004(6)
C31 0.0312(7) 0.0304(7) 0.0283(6) -0.0030(5) -0.0105(5) -0.0106(6)
C13 0.0371(7) 0.0365(8) 0.0240(6) -0.0003(5) -0.0114(5) -0.0199(6)
C12 0.0364(7) 0.0378(8) 0.0186(6) -0.0031(5) -0.0042(5) -0.0164(6)
C30 0.0427(7) 0.0259(7) 0.0254(6) 0.0023(5) -0.0142(6) -0.0169(6)
C28 0.0308(7) 0.0349(7) 0.0247(6) -0.0014(5) -0.0102(5) -0.0143(6)
C29 0.0362(7) 0.0398(8) 0.0251(6) 0.0032(6) -0.0089(5) -0.0248(7)
C17 0.0365(7) 0.0361(8) 0.0375(8) -0.0138(6) -0.0128(6) -0.0113(6)
C34 0.0295(7) 0.0259(7) 0.0371(7) -0.0013(6) -0.0166(6) -0.0094(6)
C37 0.0349(7) 0.0276(7) 0.0472(8) -0.0032(6) -0.0236(6) -0.0048(6)
C35 0.0415(8) 0.0321(8) 0.0437(8) 0.0036(6) -0.0211(7) -0.0220(7)
C8 0.0416(8) 0.0266(7) 0.0542(9) 0.0103(6) -0.0318(7) -0.0140(6)
C5 0.0331(7) 0.0420(9) 0.0369(7) -0.0009(6) -0.0118(6) -0.0229(7)
C36 0.0528(9) 0.0236(7) 0.0504(9) 0.0060(6) -0.0314(8) -0.0161(7)
C6 0.0569(10) 0.0392(9) 0.0506(9) 0.0084(7) -0.0247(8) -0.0342(8)
C104 0.0322(8) 0.0704(14) 0.0425(9) 0.0073(9) -0.0121(7) -0.0131(8)
C105 0.0336(8) 0.0465(10) 0.0638(12) -0.0131(9) -0.0101(8) -0.0158(8)
C100 0.0397(9) 0.0439(10) 0.0635(12) 0.0189(9) -0.0161(8) -0.0152(8)
C7 0.0677(12) 0.0271(8) 0.0763(13) 0.0168(8) -0.0463(11) -0.0234(8)
C103 0.0455(10) 0.0365(10) 0.0638(13) 0.0098(9) 0.0075(9) -0.0136(8)
C101 0.0661(13) 0.112(2) 0.0420(10) 0.0089(12) -0.0204(9) -0.0536(15)
C102 0.0776(16) 0.0720(16) 0.0572(13) -0.0185(12) 0.0051(12) -0.0530(14)

loop_
_atom_type_symbol
_atom_type_description
_atom_type_scat_dispersion_real
_atom_type_scat_dispersion_imag
_atom_type_scat_source
C C 0.0181 0.0091 'International Tables Vol C Tables 4.2.6.8 and 6.1.1.4'
H H 0.0000 0.0000 'International Tables Vol C Tables 4.2.6.8 and 6.1.1.4'
Cu Cu -1.9646 0.5888 'International Tables Vol C Tables 4.2.6.8 and 6.1.1.4'
F F 0.0727 0.0534 'International Tables Vol C Tables 4.2.6.8 and 6.1.1.4'
O O 0.0492 0.0322 'International Tables Vol C Tables 4.2.6.8 and 6.1.1.4'
P P 0.2955 0.4335 'International Tables Vol C Tables 4.2.6.8 and 6.1.1.4'
Zn Zn -1.5491 0.6778 'International Tables Vol C Tables 4.2.6.8 and 6.1.1.4'

loop_
_geom_angle_atom_site_label_1
_geom_angle_atom_site_label_2
_geom_angle_atom_site_label_3
_geom_angle
_geom_angle_site_symmetry_1
_geom_angle_site_symmetry_3
_geom_angle_publ_flag
C27 Zn1 O2 104.98(5) . . ?
C33 Zn1 O2 105.36(5) . . ?
C33 Zn1 C27 148.58(6) . . ?
P1 Cu1 Cu1 88.554(12) . 2_666 ?
P2 Cu1 Cu1 90.954(12) 2_666 2_666 ?
P2 Cu1 P1 142.028(14) 2_666 . ?
O1 Cu1 Cu1 91.40(3) . 2_666 ?
O1 Cu1 P1 82.84(3) . . ?
O1 Cu1 P2 135.12(3) . 2_666 ?
C3 P1 Cu1 109.51(4) . . ?
C3 P1 C1 104.87(6) . . ?
C9 P1 Cu1 133.44(4) . . ?
C9 P1 C3 106.07(6) . . ?
C9 P1 C1 104.88(6) . . ?
C1 P1 Cu1 94.04(4) . . ?
C15 P2 Cu1 116.71(4) . 2_666 ?
C15 P2 C1 106.76(5) . . ?
C15 P2 C21 105.42(6) . . ?
C1 P2 Cu1 110.01(4) . 2_666 ?
C21 P2 Cu1 114.29(4) . 2_666 ?
C21 P2 C1 102.44(6) . . ?
C2 O1 Cu1 118.12(8) . . ?
C2 O2 Zn1 115.55(8) . . ?
C4 C3 P1 124.69(11) . . ?
C8 C3 P1 116.12(10) . . ?
C8 C3 C4 119.19(13) . . ?
C20 C15 P2 124.65(10) . . ?
C20 C15 C16 119.31(12) . . ?
C16 C15 P2 115.96(9) . . ?
C10 C9 P1 120.67(10) . . ?
C14 C9 P1 119.22(9) . . ?
C14 C9 C10 119.98(11) . . ?
O1 C2 C1 118.23(11) . . ?
O2 C2 O1 124.82(11) . . ?
O2 C2 C1 116.95(11) . . ?
P1 C1 P2 109.19(6) . . ?
P1 C1 H1 112.0 . . ?
P2 C1 H1 112.0 . . ?
C2 C1 P1 104.44(8) . . ?
C2 C1 P2 106.81(8) . . ?
C2 C1 H1 112.0 . . ?
C9 C10 H10 120.0 . . ?
C11 C10 C9 120.07(12) . . ?
C11 C10 H10 120.0 . . ?
C9 C14 H14 120.2 . . ?
C13 C14 C9 119.67(12) . . ?
C13 C14 H14 120.2 . . ?
C21 C26 H26 119.9 . . ?
C25 C26 H26 119.9 . . ?
C25 C26 C21 120.18(13) . . ?
C26 C21 P2 118.67(10) . . ?
C26 C21 C22 119.72(12) . . ?
C22 C21 P2 121.57(10) . . ?
C32 C27 Zn1 120.36(11) . . ?
C28 C27 Zn1 124.27(12) . . ?
C28 C27 C32 114.86(14) . . ?
C15 C20 H20 120.0 . . ?
C19 C20 C15 120.09(13) . . ?
C19 C20 H20 120.0 . . ?
C3 C4 H4 119.9 . . ?
C5 C4 C3 120.10(14) . . ?
C5 C4 H4 119.9 . . ?
C21 C22 H22 120.1 . . ?
C23 C22 C21 119.74(13) . . ?
C23 C22 H22 120.1 . . ?
C38 C33 Zn1 122.51(11) . . ?
C34 C33 Zn1 121.80(11) . . ?
C34 C33 C38 115.21(13) . . ?
C10 C11 H11 120.0 . . ?
C10 C11 C12 120.01(12) . . ?
C12 C11 H11 120.0 . . ?
C20 C19 H19 119.8 . . ?
C18 C19 C20 120.39(13) . . ?
C18 C19 H19 119.8 . . ?
C26 C25 H25 120.1 . . ?
C24 C25 C26 119.78(13) . . ?
C24 C25 H25 120.1 . . ?
F5 C32 C27 119.25(14) . . ?
F5 C32 C31 116.44(14) . . ?
C27 C32 C31 124.31(13) . . ?
C25 C24 H24 119.9 . . ?
C23 C24 C25 120.29(13) . . ?
C23 C24 H24 119.9 . . ?
F10 C38 C33 120.17(14) . . ?
F10 C38 C37 116.96(14) . . ?
C33 C38 C37 122.86(14) . . ?
C22 C23 H23 119.9 . . ?
C24 C23 C22 120.28(13) . . ?
C24 C23 H23 119.9 . . ?
C15 C16 H16 120.0 . . ?
C17 C16 C15 120.00(13) . . ?
C17 C16 H16 120.0 . . ?
C19 C18 H18 120.0 . . ?
C19 C18 C17 119.99(13) . . ?
C17 C18 H18 120.0 . . ?
F4 C31 C32 122.11(14) . . ?
F4 C31 C30 119.43(14) . . ?
C30 C31 C32 118.46(14) . . ?
C14 C13 H13 120.0 . . ?
C12 C13 C14 119.91(13) . . ?
C12 C13 H13 120.0 . . ?
C11 C12 C13 120.34(13) . . ?
C11 C12 H12 119.8 . . ?
C13 C12 H12 119.8 . . ?
F3 C30 C31 120.12(15) . . ?
F3 C30 C29 120.14(14) . . ?
C31 C30 C29 119.74(14) . . ?
F1 C28 C27 119.41(14) . . ?
F1 C28 C29 117.00(13) . . ?
C27 C28 C29 123.58(14) . . ?
F2 C29 C30 119.14(14) . . ?
F2 C29 C28 121.78(15) . . ?
C28 C29 C30 119.05(13) . . ?
C16 C17 H17 119.9 . . ?
C18 C17 C16 120.17(14) . . ?
C18 C17 H17 119.9 . . ?
F6 C34 C33 119.30(13) . . ?
F6 C34 C35 116.41(14) . . ?
C33 C34 C35 124.28(14) . . ?
F9 C37 C38 120.72(15) . . ?
F9 C37 C36 119.44(15) . . ?
C36 C37 C38 119.83(14) . . ?
F7 C35 C34 121.63(15) . . ?
F7 C35 C36 119.89(15) . . ?
C34 C35 C36 118.46(15) . . ?
C3 C8 H8 119.8 . . ?
C7 C8 C3 120.48(15) . . ?
C7 C8 H8 119.8 . . ?
C4 C5 H5 120.0 . . ?
C6 C5 C4 120.10(14) . . ?
C6 C5 H5 120.0 . . ?
F8 C36 C37 120.14(16) . . ?
F8 C36 C35 120.50(16) . . ?
C37 C36 C35 119.35(15) . . ?
C5 C6 H6 119.9 . . ?
C5 C6 C7 120.29(15) . . ?
C7 C6 H6 119.9 . . ?
C105 C104 H104 120.1 . . ?
C105 C104 C103 119.8(2) . . ?
C103 C104 H104 120.1 . . ?
C104 C105 H105 120.0 . . ?
C104 C105 C100 120.0(2) . . ?
C100 C105 H105 120.0 . . ?
C105 C100 H100 120.1 . . ?
C101 C100 C105 119.8(2) . . ?
C101 C100 H100 120.1 . . ?
C8 C7 H7 120.1 . . ?
C6 C7 C8 119.82(17) . . ?
C6 C7 H7 120.1 . . ?
C104 C103 H103 119.9 . . ?
C102 C103 C104 120.2(2) . . ?
C102 C103 H103 119.9 . . ?
C100 C101 H101 120.0 . . ?
C102 C101 C100 120.0(2) . . ?
C102 C101 H101 120.0 . . ?
C103 C102 C101 120.2(2) . . ?
C103 C102 H102 119.9 . . ?
C101 C102 H102 119.9 . . ?

loop_
_geom_bond_atom_site_label_1
_geom_bond_atom_site_label_2
_geom_bond_distance
_geom_bond_site_symmetry_2
_geom_bond_publ_flag
Zn1 O2 2.0200(10) . ?
Zn1 C27 1.9701(15) . ?
Zn1 C33 1.9697(14) . ?
Cu1 Cu1 2.6792(4) 2_666 ?
Cu1 P1 2.2779(3) . ?
Cu1 P2 2.1977(3) 2_666 ?
Cu1 O1 2.0772(9) . ?
P1 C3 1.8181(13) . ?
P1 C9 1.8096(12) . ?
P1 C1 1.8538(12) . ?
P2 C15 1.8154(12) . ?
P2 C1 1.8660(12) . ?
P2 C21 1.8188(13) . ?
O1 C2 1.2668(16) . ?
F10 C38 1.3528(18) . ?
O2 C2 1.2498(16) . ?
F6 C34 1.3632(17) . ?
F3 C30 1.3370(18) . ?
F1 C28 1.3568(18) . ?
F5 C32 1.3576(17) . ?
F4 C31 1.3405(18) . ?
F7 C35 1.3442(19) . ?
F2 C29 1.3421(17) . ?
F9 C37 1.3520(19) . ?
F8 C36 1.3353(19) . ?
C3 C4 1.3981(18) . ?
C3 C8 1.392(2) . ?
C15 C20 1.3924(17) . ?
C15 C16 1.3997(19) . ?
C9 C10 1.4012(17) . ?
C9 C14 1.3959(18) . ?
C2 C1 1.5340(16) . ?
C1 H1 1.0000 . ?
C10 H10 0.9500 . ?
C10 C11 1.3841(19) . ?
C14 H14 0.9500 . ?
C14 C13 1.3951(19) . ?
C26 H26 0.9500 . ?
C26 C21 1.3963(18) . ?
C26 C25 1.392(2) . ?
C21 C22 1.3992(18) . ?
C27 C32 1.379(2) . ?
C27 C28 1.378(2) . ?
C20 H20 0.9500 . ?
C20 C19 1.3922(19) . ?
C4 H4 0.9500 . ?
C4 C5 1.390(2) . ?
C22 H22 0.9500 . ?
C22 C23 1.390(2) . ?
C33 C38 1.379(2) . ?
C33 C34 1.375(2) . ?
C11 H11 0.9500 . ?
C11 C12 1.390(2) . ?
C19 H19 0.9500 . ?
C19 C18 1.381(2) . ?
C25 H25 0.9500 . ?
C25 C24 1.389(2) . ?
C32 C31 1.381(2) . ?
C24 H24 0.9500 . ?
C24 C23 1.389(2) . ?
C38 C37 1.383(2) . ?
C23 H23 0.9500 . ?
C16 H16 0.9500 . ?
C16 C17 1.393(2) . ?
C18 H18 0.9500 . ?
C18 C17 1.385(2) . ?
C31 C30 1.379(2) . ?
C13 H13 0.9500 . ?
C13 C12 1.395(2) . ?
C12 H12 0.9500 . ?
C30 C29 1.385(2) . ?
C28 C29 1.381(2) . ?
C17 H17 0.9500 . ?
C34 C35 1.382(2) . ?
C37 C36 1.378(3) . ?
C35 C36 1.382(2) . ?
C8 H8 0.9500 . ?
C8 C7 1.390(2) . ?
C5 H5 0.9500 . ?
C5 C6 1.383(3) . ?
C6 H6 0.9500 . ?
C6 C7 1.385(3) . ?
C104 H104 0.9500 . ?
C104 C105 1.366(3) . ?
C104 C103 1.380(4) . ?
C105 H105 0.9500 . ?
C105 C100 1.374(3) . ?
C100 H100 0.9500 . ?
C100 C101 1.374(4) . ?
C7 H7 0.9500 . ?
C103 H103 0.9500 . ?
C103 C102 1.357(4) . ?
C101 H101 0.9500 . ?
C101 C102 1.369(4) . ?
C102 H102 0.9500 . ?

loop_
_geom_torsion_atom_site_label_1
_geom_torsion_atom_site_label_2
_geom_torsion_atom_site_label_3
_geom_torsion_atom_site_label_4
_geom_torsion
_geom_torsion_site_symmetry_1
_geom_torsion_site_symmetry_2
_geom_torsion_site_symmetry_3
_geom_torsion_site_symmetry_4
_geom_torsion_publ_flag
Zn1 O2 C2 O1 -8.35(17) . . . . ?
Zn1 O2 C2 C1 171.25(8) . . . . ?
Zn1 C27 C32 F5 9.11(19) . . . . ?
Zn1 C27 C32 C31 -171.31(11) . . . . ?
Zn1 C27 C28 F1 -7.4(2) . . . . ?
Zn1 C27 C28 C29 171.85(11) . . . . ?
Zn1 C33 C38 F10 7.2(2) . . . . ?
Zn1 C33 C38 C37 -171.55(12) . . . . ?
Zn1 C33 C34 F6 -6.45(19) . . . . ?
Zn1 C33 C34 C35 172.28(12) . . . . ?
Cu1 P1 C3 C4 125.71(11) . . . . ?
Cu1 P1 C3 C8 -54.77(12) . . . . ?
Cu1 P1 C9 C10 171.81(8) . . . . ?
Cu1 P1 C9 C14 -12.34(14) . . . . ?
Cu1 P1 C1 P2 68.24(5) . . . . ?
Cu1 P1 C1 C2 -45.70(7) . . . . ?
Cu1 P2 C15 C20 134.94(10) 2_666 . . . ?
Cu1 P2 C15 C16 -41.95(12) 2_666 . . . ?
Cu1 P2 C1 P1 -38.15(6) 2_666 . . . ?
Cu1 P2 C1 C2 74.24(8) 2_666 . . . ?
Cu1 P2 C21 C26 -16.40(12) 2_666 . . . ?
Cu1 P2 C21 C22 166.04(10) 2_666 . . . ?
Cu1 O1 C2 O2 165.00(10) . . . . ?
Cu1 O1 C2 C1 -14.59(14) . . . . ?
P1 C3 C4 C5 177.93(11) . . . . ?
P1 C3 C8 C7 -177.85(16) . . . . ?
P1 C9 C10 C11 173.94(11) . . . . ?
P1 C9 C14 C13 -174.33(11) . . . . ?
P2 C15 C20 C19 -175.21(11) . . . . ?
P2 C15 C16 C17 177.05(13) . . . . ?
P2 C21 C22 C23 177.59(12) . . . . ?
O1 C2 C1 P1 44.03(12) . . . . ?
O1 C2 C1 P2 -71.59(12) . . . . ?
F10 C38 C37 F9 -0.5(2) . . . . ?
F10 C38 C37 C36 -179.35(15) . . . . ?
O2 C2 C1 P1 -135.59(10) . . . . ?
O2 C2 C1 P2 108.79(11) . . . . ?
F6 C34 C35 F7 -0.4(2) . . . . ?
F6 C34 C35 C36 178.01(15) . . . . ?
F3 C30 C29 F2 -1.3(2) . . . . ?
F3 C30 C29 C28 -179.40(13) . . . . ?
F1 C28 C29 F2 0.7(2) . . . . ?
F1 C28 C29 C30 178.75(13) . . . . ?
F5 C32 C31 F4 -1.1(2) . . . . ?
F5 C32 C31 C30 178.35(13) . . . . ?
F4 C31 C30 F3 -0.3(2) . . . . ?
F4 C31 C30 C29 -179.75(13) . . . . ?
F7 C35 C36 F8 0.6(3) . . . . ?
F7 C35 C36 C37 179.27(16) . . . . ?
F9 C37 C36 F8 -0.3(3) . . . . ?
F9 C37 C36 C35 -179.04(16) . . . . ?
C3 P1 C9 C10 33.09(12) . . . . ?
C3 P1 C9 C14 -151.06(11) . . . . ?
C3 P1 C1 P2 179.66(6) . . . . ?
C3 P1 C1 C2 65.71(8) . . . . ?
C3 C4 C5 C6 0.3(2) . . . . ?
C3 C8 C7 C6 -0.6(3) . . . . ?
C15 P2 C1 P1 89.39(7) . . . . ?
C15 P2 C1 C2 -158.22(8) . . . . ?
C15 P2 C21 C26 -145.91(11) . . . . ?
C15 P2 C21 C22 36.54(13) . . . . ?
C15 C20 C19 C18 -1.3(2) . . . . ?
C15 C16 C17 C18 -1.8(3) . . . . ?
C9 P1 C3 C4 -84.83(12) . . . . ?
C9 P1 C3 C8 94.69(12) . . . . ?
C9 P1 C1 P2 -68.82(7) . . . . ?
C9 P1 C1 C2 177.24(8) . . . . ?
C9 C10 C11 C12 1.1(2) . . . . ?
C9 C14 C13 C12 -0.5(2) . . . . ?
C1 P1 C3 C4 25.84(13) . . . . ?
C1 P1 C3 C8 -154.63(11) . . . . ?
C1 P1 C9 C10 -77.57(12) . . . . ?
C1 P1 C9 C14 98.28(11) . . . . ?
C1 P2 C15 C20 11.46(13) . . . . ?
C1 P2 C15 C16 -165.43(11) . . . . ?
C1 P2 C21 C26 102.55(11) . . . . ?
C1 P2 C21 C22 -75.01(12) . . . . ?
C10 C9 C14 C13 1.5(2) . . . . ?
C10 C11 C12 C13 0.0(2) . . . . ?
C14 C9 C10 C11 -1.9(2) . . . . ?
C14 C13 C12 C11 -0.3(2) . . . . ?
C26 C21 C22 C23 0.1(2) . . . . ?
C26 C25 C24 C23 0.5(2) . . . . ?
C21 P2 C15 C20 -96.99(12) . . . . ?
C21 P2 C15 C16 86.11(12) . . . . ?
C21 P2 C1 P1 -160.07(6) . . . . ?
C21 P2 C1 C2 -47.68(9) . . . . ?
C21 C26 C25 C24 -0.3(2) . . . . ?
C21 C22 C23 C24 0.1(2) . . . . ?
C27 C32 C31 F4 179.32(14) . . . . ?
C27 C32 C31 C30 -1.2(2) . . . . ?
C27 C28 C29 F2 -178.58(14) . . . . ?
C27 C28 C29 C30 -0.5(2) . . . . ?
C20 C15 C16 C17 0.0(2) . . . . ?
C20 C19 C18 C17 -0.5(2) . . . . ?
C4 C3 C8 C7 1.7(3) . . . . ?
C4 C5 C6 C7 0.8(3) . . . . ?
C33 C38 C37 F9 178.25(15) . . . . ?
C33 C38 C37 C36 -0.6(3) . . . . ?
C33 C34 C35 F7 -179.16(15) . . . . ?
C33 C34 C35 C36 -0.8(3) . . . . ?
C19 C18 C17 C16 2.1(3) . . . . ?
C25 C26 C21 P2 -177.55(11) . . . . ?
C25 C26 C21 C22 0.1(2) . . . . ?
C25 C24 C23 C22 -0.4(2) . . . . ?
C32 C27 C28 F1 -179.11(13) . . . . ?
C32 C27 C28 C29 0.1(2) . . . . ?
C32 C31 C30 F3 -179.79(13) . . . . ?
C32 C31 C30 C29 0.8(2) . . . . ?
C38 C33 C34 F6 -178.71(13) . . . . ?
C38 C33 C34 C35 0.0(2) . . . . ?
C38 C37 C36 F8 178.50(16) . . . . ?
C38 C37 C36 C35 -0.2(3) . . . . ?
C16 C15 C20 C19 1.6(2) . . . . ?
C31 C30 C29 F2 178.15(14) . . . . ?
C31 C30 C29 C28 0.0(2) . . . . ?
C28 C27 C32 F5 -178.81(13) . . . . ?
C28 C27 C32 C31 0.8(2) . . . . ?
C34 C33 C38 F10 179.39(13) . . . . ?
C34 C33 C38 C37 0.6(2) . . . . ?
C34 C35 C36 F8 -177.88(16) . . . . ?
C34 C35 C36 C37 0.8(3) . . . . ?
C8 C3 C4 C5 -1.6(2) . . . . ?
C5 C6 C7 C8 -0.7(3) . . . . ?
C104 C105 C100 C101 0.3(3) . . . . ?
C104 C103 C102 C101 1.1(3) . . . . ?
C105 C104 C103 C102 -0.8(3) . . . . ?
C105 C100 C101 C102 -0.1(3) . . . . ?
C100 C101 C102 C103 -0.6(4) . . . . ?
C103 C104 C105 C100 0.1(3) . . . . ?
